data_4343063
loop_
_publ_author_name
'Guo, Liping'
'Zhu, Xiancui'
'Zhang, Guangchao'
'Wei, Yun'
'Ning, Lixin'
'Zhou, Shuangliu'
'Feng, Zhijun'
'Wang, Shaowu'
'Mu, Xiaolong'
'Chen, Jun'
'Jiang, Yuzhe'

_publ_section_title
;
 Synthesis and Characterization of Organo-Rare-Earth Metal Monoalkyl
 Complexes Supported by Carbon \s-Bonded Indolyl Ligands: High Specific
 Isoprene 1,4-Cis Polymerization Catalysts.
;
_journal_issue 12
_journal_name_full 'Inorganic chemistry'
_journal_page_first 5725
_journal_page_last 5731
_journal_paper_doi 10.1021/acs.inorgchem.5b00308
_journal_volume 54
_journal_year 2015
_chemical_formula_sum 'C60 H69 Dy N4 Si'
_chemical_formula_weight 1036.78
_chemical_name_systematic
;

 ?

;
_space_group_IT_number 15
_symmetry_cell_setting monoclinic
_symmetry_space_group_name_Hall '-C 2yc'
_symmetry_space_group_name_H-M 'C 1 2/c 1'
_atom_sites_solution_hydrogens geom
_atom_sites_solution_primary direct
_atom_sites_solution_secondary difmap
_audit_creation_method SHELXL-97
_cell_angle_alpha 90.00
_cell_angle_beta 102.402(2)
_cell_angle_gamma 90.00
_cell_formula_units_Z 4
_cell_length_a 25.790(2)
_cell_length_b 20.009(2)
_cell_length_c 10.7790(12)
_cell_measurement_reflns_used 9980
_cell_measurement_temperature 293(2)
_cell_measurement_theta_max 0.00
_cell_measurement_theta_min 0.00
_cell_volume 5432.5(9)
_computing_cell_refinement 'Bruker SMART'
_computing_data_collection 'Bruker SMART'
_computing_data_reduction 'Bruker SAINT'
_computing_molecular_graphics 'Bruker SHELXTL'
_computing_publication_material 'Bruker SHELXTL'
_computing_structure_refinement 'SHELXL-97 (Sheldrick, 1997)'
_computing_structure_solution 'SHELXS-97 (Sheldrick, 1990)'
_diffrn_ambient_temperature 293(2)
_diffrn_measured_fraction_theta_full 0.989
_diffrn_measured_fraction_theta_max 0.989
_diffrn_measurement_device_type 'CCD area detector'
_diffrn_measurement_method 'phi and omega scans'
_diffrn_radiation_monochromator graphite
_diffrn_radiation_source 'fine-focus sealed tube'
_diffrn_radiation_type MoK\a
_diffrn_radiation_wavelength 0.71073
_diffrn_reflns_av_R_equivalents 0.0325
_diffrn_reflns_av_sigmaI/netI 0.0303
_diffrn_reflns_limit_h_max 33
_diffrn_reflns_limit_h_min -33
_diffrn_reflns_limit_k_max 26
_diffrn_reflns_limit_k_min -26
_diffrn_reflns_limit_l_max 14
_diffrn_reflns_limit_l_min -13
_diffrn_reflns_number 23520
_diffrn_reflns_theta_full 27.85
_diffrn_reflns_theta_max 27.85
_diffrn_reflns_theta_min 1.62
_exptl_absorpt_coefficient_mu 1.437
_exptl_absorpt_correction_T_max 0.8464
_exptl_absorpt_correction_T_min 0.7819
_exptl_absorpt_correction_type multi-scan
_exptl_crystal_colour colorless
_exptl_crystal_density_diffrn 1.268
_exptl_crystal_density_method 'not measured'
_exptl_crystal_description block
_exptl_crystal_F_000 2148
_exptl_crystal_size_max 0.18
_exptl_crystal_size_mid 0.15
_exptl_crystal_size_min 0.12
_refine_diff_density_max 0.720
_refine_diff_density_min -0.272
_refine_diff_density_rms 0.056
_refine_ls_extinction_method none
_refine_ls_goodness_of_fit_ref 1.013
_refine_ls_hydrogen_treatment constr
_refine_ls_matrix_type full
_refine_ls_number_parameters 328
_refine_ls_number_reflns 6406
_refine_ls_number_restraints 21
_refine_ls_restrained_S_all 1.038
_refine_ls_R_factor_all 0.0371
_refine_ls_R_factor_gt 0.0279
_refine_ls_shift/su_max 0.001
_refine_ls_shift/su_mean 0.000
_refine_ls_structure_factor_coef Fsqd
_refine_ls_weighting_details 'calc w=1/[\s^2^(Fo^2^)+(0.0313P)^2^+2.9965P] where P=(Fo^2^+2Fc^2^)/3'
_refine_ls_weighting_scheme calc
_refine_ls_wR_factor_gt 0.0640
_refine_ls_wR_factor_ref 0.0683
_reflns_number_gt 5471
_reflns_number_total 6406
_reflns_threshold_expression >2sigma(I)
_cod_data_source_file ic5b00308_si_002.cif
_cod_data_source_block complex_3
_cod_depositor_comments
;
The following automatic conversions were performed:

'_symmetry_cell_setting' value 'Monoclinic' changed to 'monoclinic'
according to
/usr/data/users/saulius/crontab/automatic-downloads/rss-feeds/ACS/lib/dictionaries/cif_core.dic
dictionary named 'cif_core.dic' version 2.4.2 from 2011-04-26.

Automatic conversion script
Id: cif_fix_values 3271 2015-04-21 07:52:19Z andrius 

 Adding full bibliography for 4343061--4343068.cif.
;
_cod_original_sg_symbol_H-M C2/c
_cod_database_code 4343063

loop_
_symmetry_equiv_pos_as_xyz
'x, y, z'
'-x, y, -z+1/2'
'x+1/2, y+1/2, z'
'-x+1/2, y+1/2, -z+1/2'
'-x, -y, -z'
'x, -y, z-1/2'
'-x+1/2, -y+1/2, -z'
'x+1/2, -y+1/2, z-1/2'

loop_
_atom_site_label
_atom_site_type_symbol
_atom_site_fract_x
_atom_site_fract_y
_atom_site_fract_z
_atom_site_U_iso_or_equiv
_atom_site_adp_type
_atom_site_occupancy
_atom_site_symmetry_multiplicity
_atom_site_calc_flag
_atom_site_refinement_flags
_atom_site_disorder_assembly
_atom_site_disorder_group
C1 C -0.0239(2) 0.6028(2) 0.7346(5) 0.0718(16) Uani 0.50 1 d PD A -1
H1A H -0.0611 0.5998 0.7375 0.086 Uiso 0.50 1 calc PR A -1
H1B H -0.0206 0.5872 0.6514 0.086 Uiso 0.50 1 calc PR A -1
Dy1 Dy 0.0000 0.716793(8) 0.7500 0.04654(6) Uani 1 2 d S . .
N1 N 0.12219(8) 0.75338(12) 0.99174(19) 0.0553(5) Uani 1 1 d . . .
Si1 Si 0.01238(7) 0.54478(8) 0.85174(16) 0.0655(4) Uani 0.50 1 d PD A -1
C2 C -0.0177(3) 0.4611(3) 0.8496(7) 0.111(3) Uani 0.50 1 d PD A -1
H2A H -0.0536 0.4653 0.8606 0.166 Uiso 0.50 1 calc PR A -1
H2B H 0.0025 0.4346 0.9172 0.166 Uiso 0.50 1 calc PR A -1
H2C H -0.0178 0.4398 0.7697 0.166 Uiso 0.50 1 calc PR A -1
N2 N -0.04351(7) 0.77651(9) 0.89443(18) 0.0444(4) Uani 1 1 d . A .
C3 C 0.0186(3) 0.5803(3) 1.0151(5) 0.088(2) Uani 0.50 1 d PD A -1
H3A H 0.0334 0.6244 1.0181 0.132 Uiso 0.50 1 calc PR A -1
H3B H 0.0415 0.5523 1.0756 0.132 Uiso 0.50 1 calc PR A -1
H3C H -0.0158 0.5824 1.0354 0.132 Uiso 0.50 1 calc PR A -1
C4 C 0.0815(2) 0.5347(4) 0.8238(7) 0.105(2) Uani 0.50 1 d PD A -1
H4A H 0.0799 0.5131 0.7435 0.157 Uiso 0.50 1 calc PR A -1
H4B H 0.1022 0.5080 0.8905 0.157 Uiso 0.50 1 calc PR A -1
H4C H 0.0977 0.5778 0.8231 0.157 Uiso 0.50 1 calc PR A -1
C5 C 0.06923(9) 0.75339(14) 0.9357(2) 0.0517(5) Uani 1 1 d . A .
C6 C 0.04464(9) 0.79178(11) 1.0168(2) 0.0476(5) Uani 1 1 d . . .
C7 C 0.08455(10) 0.81600(13) 1.1228(2) 0.0500(5) Uani 1 1 d . A .
C8 C 0.13255(10) 0.79007(13) 1.1040(2) 0.0541(6) Uani 1 1 d . A .
C9 C 0.18038(11) 0.80194(16) 1.1898(3) 0.0671(7) Uani 1 1 d . . .
H9 H 0.2121 0.7836 1.1777 0.081 Uiso 1 1 calc R A .
C10 C 0.17903(12) 0.84169(16) 1.2930(3) 0.0739(8) Uani 1 1 d . A .
H10 H 0.2104 0.8504 1.3516 0.089 Uiso 1 1 calc R . .
C11 C 0.13195(13) 0.86915(15) 1.3120(3) 0.0706(8) Uani 1 1 d . . .
H11 H 0.1323 0.8964 1.3821 0.085 Uiso 1 1 calc R A .
C12 C 0.08470(11) 0.85655(13) 1.2281(2) 0.0592(6) Uani 1 1 d . A .
H12 H 0.0532 0.8749 1.2414 0.071 Uiso 1 1 calc R . .
C13 C 0.16270(11) 0.71921(15) 0.9403(3) 0.0656(7) Uani 1 1 d . A .
H13A H 0.1933 0.7484 0.9491 0.079 Uiso 1 1 calc R . .
H13B H 0.1491 0.7119 0.8502 0.079 Uiso 1 1 calc R . .
C14 C 0.18084(10) 0.65295(15) 1.0014(3) 0.0608(7) Uani 1 1 d . . .
C15 C 0.16297(13) 0.62654(16) 1.1016(3) 0.0737(8) Uani 1 1 d . A .
H15 H 0.1378 0.6498 1.1347 0.088 Uiso 1 1 calc R . .
C16 C 0.18171(17) 0.56579(19) 1.1547(4) 0.0973(11) Uani 1 1 d . . .
H16 H 0.1694 0.5491 1.2237 0.117 Uiso 1 1 calc R A .
C17 C 0.21800(17) 0.5304(2) 1.1067(5) 0.1073(14) Uani 1 1 d . A .
H17 H 0.2305 0.4896 1.1423 0.129 Uiso 1 1 calc R . .
C18 C 0.23579(15) 0.5555(2) 1.0056(5) 0.1083(14) Uani 1 1 d . . .
H18 H 0.2604 0.5315 0.9717 0.130 Uiso 1 1 calc R A .
C19 C 0.21766(13) 0.61588(19) 0.9538(4) 0.0868(10) Uani 1 1 d . A .
H19 H 0.2303 0.6323 0.8852 0.104 Uiso 1 1 calc R . .
C20 C -0.01111(9) 0.80146(12) 0.9921(2) 0.0464(5) Uani 1 1 d . A .
H20 H -0.0251 0.8271 1.0489 0.056 Uiso 1 1 calc R . .
C21 C -0.09893(9) 0.79194(11) 0.8773(2) 0.0454(5) Uani 1 1 d . . .
C22 C -0.11783(10) 0.85214(13) 0.8177(2) 0.0551(6) Uani 1 1 d . A .
C23 C -0.17207(12) 0.86486(16) 0.8020(3) 0.0728(8) Uani 1 1 d . . .
H23 H -0.1859 0.9044 0.7632 0.087 Uiso 1 1 calc R A .
C24 C -0.20544(12) 0.82068(19) 0.8422(3) 0.0786(9) Uani 1 1 d . A .
H24 H -0.2414 0.8306 0.8312 0.094 Uiso 1 1 calc R . .
C25 C -0.18600(11) 0.76183(17) 0.8985(3) 0.0668(7) Uani 1 1 d . . .
H25 H -0.2091 0.7320 0.9250 0.080 Uiso 1 1 calc R A .
C26 C -0.13245(10) 0.74566(13) 0.9171(2) 0.0507(5) Uani 1 1 d . A .
C27 C -0.08130(13) 0.90131(14) 0.7726(3) 0.0684(7) Uani 1 1 d . . .
H27 H -0.0494 0.8769 0.7634 0.082 Uiso 1 1 calc R A .
C28 C -0.10604(17) 0.93217(18) 0.6428(3) 0.0927(11) Uani 1 1 d . A .
H28A H -0.1192 0.8972 0.5833 0.139 Uiso 1 1 calc R . .
H28B H -0.0796 0.9575 0.6127 0.139 Uiso 1 1 calc R . .
H28C H -0.1348 0.9611 0.6512 0.139 Uiso 1 1 calc R . .
C29 C -0.06381(17) 0.95665(18) 0.8706(4) 0.1043(13) Uani 1 1 d . A .
H29A H -0.0942 0.9820 0.8805 0.156 Uiso 1 1 calc R . .
H29B H -0.0390 0.9855 0.8421 0.156 Uiso 1 1 calc R . .
H29C H -0.0472 0.9371 0.9506 0.156 Uiso 1 1 calc R . .
C30 C -0.11087(11) 0.68096(13) 0.9806(3) 0.0609(6) Uani 1 1 d . . .
H30 H -0.0779 0.6713 0.9528 0.073 Uiso 1 1 calc R A .
C31 C -0.14739(18) 0.62163(19) 0.9419(5) 0.1218(16) Uani 1 1 d . A .
H31A H -0.1782 0.6262 0.9779 0.183 Uiso 1 1 calc R . .
H31B H -0.1290 0.5812 0.9723 0.183 Uiso 1 1 calc R . .
H31C H -0.1581 0.6200 0.8510 0.183 Uiso 1 1 calc R . .
C32 C -0.09645(19) 0.6885(2) 1.1227(3) 0.1052(13) Uani 1 1 d . A .
H32A H -0.0710 0.7240 1.1448 0.158 Uiso 1 1 calc R . .
H32B H -0.0814 0.6475 1.1603 0.158 Uiso 1 1 calc R . .
H32C H -0.1277 0.6990 1.1536 0.158 Uiso 1 1 calc R . .

loop_
_atom_site_aniso_label
_atom_site_aniso_U_11
_atom_site_aniso_U_22
_atom_site_aniso_U_33
_atom_site_aniso_U_23
_atom_site_aniso_U_13
_atom_site_aniso_U_12
C1 0.076(4) 0.060(3) 0.071(4) -0.002(3) -0.003(3) -0.001(3)
Dy1 0.04932(10) 0.05248(10) 0.03806(9) 0.000 0.00993(6) 0.000
N1 0.0422(11) 0.0780(14) 0.0447(11) 0.0067(10) 0.0074(9) 0.0022(10)
Si1 0.0737(10) 0.0536(8) 0.0698(10) 0.0024(7) 0.0168(8) -0.0021(7)
C2 0.132(7) 0.073(5) 0.135(7) 0.003(5) 0.047(6) -0.026(5)
N2 0.0401(10) 0.0496(11) 0.0428(10) 0.0013(8) 0.0069(8) 0.0014(8)
C3 0.092(5) 0.101(5) 0.068(4) 0.004(4) 0.011(4) 0.014(4)
C4 0.080(5) 0.118(6) 0.116(6) -0.022(5) 0.021(4) 0.002(4)
C5 0.0439(13) 0.0674(15) 0.0432(13) 0.0074(11) 0.0080(10) -0.0015(11)
C6 0.0452(12) 0.0543(14) 0.0410(11) 0.0064(10) 0.0042(9) -0.0014(10)
C7 0.0506(14) 0.0546(14) 0.0424(12) 0.0084(10) 0.0044(10) -0.0038(11)
C8 0.0454(13) 0.0667(16) 0.0466(13) 0.0107(11) 0.0023(10) -0.0071(11)
C9 0.0492(15) 0.086(2) 0.0623(17) 0.0129(15) 0.0025(13) -0.0084(13)
C10 0.0611(18) 0.087(2) 0.0627(17) 0.0051(16) -0.0108(14) -0.0195(16)
C11 0.079(2) 0.0685(18) 0.0556(16) -0.0049(13) -0.0050(14) -0.0105(15)
C12 0.0595(15) 0.0614(15) 0.0520(14) 0.0022(12) 0.0016(12) -0.0029(12)
C13 0.0457(14) 0.099(2) 0.0535(15) 0.0037(14) 0.0134(12) 0.0034(14)
C14 0.0396(13) 0.0782(18) 0.0607(15) -0.0091(14) 0.0024(11) -0.0091(12)
C15 0.0713(19) 0.075(2) 0.0744(19) -0.0036(15) 0.0145(16) -0.0063(15)
C16 0.107(3) 0.075(2) 0.105(3) 0.007(2) 0.011(2) -0.017(2)
C17 0.086(3) 0.066(2) 0.153(4) -0.008(2) -0.009(3) -0.004(2)
C18 0.069(2) 0.088(3) 0.165(5) -0.029(3) 0.019(3) 0.005(2)
C19 0.0595(19) 0.096(3) 0.109(3) -0.014(2) 0.0261(18) -0.0029(18)
C20 0.0488(13) 0.0492(13) 0.0413(12) 0.0037(9) 0.0102(10) 0.0041(10)
C21 0.0419(12) 0.0555(14) 0.0367(11) -0.0045(9) 0.0037(9) 0.0051(10)
C22 0.0573(15) 0.0610(15) 0.0453(13) -0.0007(11) 0.0071(11) 0.0106(12)
C23 0.0660(18) 0.084(2) 0.0635(17) 0.0090(15) 0.0036(14) 0.0297(16)
C24 0.0453(16) 0.115(3) 0.0719(19) -0.0009(19) 0.0049(14) 0.0216(17)
C25 0.0455(15) 0.091(2) 0.0639(17) -0.0070(15) 0.0107(13) -0.0029(14)
C26 0.0454(13) 0.0606(14) 0.0459(13) -0.0057(11) 0.0089(10) -0.0005(11)
C27 0.080(2) 0.0576(16) 0.0677(17) 0.0101(13) 0.0155(15) 0.0105(14)
C28 0.132(3) 0.078(2) 0.068(2) 0.0173(17) 0.021(2) 0.009(2)
C29 0.135(4) 0.077(2) 0.088(3) 0.0087(19) -0.004(2) -0.023(2)
C30 0.0630(16) 0.0570(15) 0.0665(17) 0.0007(13) 0.0219(13) -0.0017(12)
C31 0.120(3) 0.074(2) 0.162(4) 0.003(3) 0.010(3) -0.026(2)
C32 0.159(4) 0.086(2) 0.070(2) 0.0140(19) 0.024(2) 0.034(3)

loop_
_atom_type_symbol
_atom_type_description
_atom_type_scat_dispersion_real
_atom_type_scat_dispersion_imag
_atom_type_scat_source
C C 0.0033 0.0016 'International Tables Vol C Tables 4.2.6.8 and 6.1.1.4'
H H 0.0000 0.0000 'International Tables Vol C Tables 4.2.6.8 and 6.1.1.4'
N N 0.0061 0.0033 'International Tables Vol C Tables 4.2.6.8 and 6.1.1.4'
Si Si 0.0817 0.0704 'International Tables Vol C Tables 4.2.6.8 and 6.1.1.4'
Dy Dy -0.1892 4.4098 'International Tables Vol C Tables 4.2.6.8 and 6.1.1.4'

loop_
_geom_angle_atom_site_label_1
_geom_angle_atom_site_label_2
_geom_angle_atom_site_label_3
_geom_angle
_geom_angle_site_symmetry_1
_geom_angle_site_symmetry_3
Si1 C1 Dy1 118.7(2) . .
Si1 C1 H1A 107.6 . .
Dy1 C1 H1A 107.6 . .
Si1 C1 H1B 107.6 . .
Dy1 C1 H1B 107.6 . .
H1A C1 H1B 107.1 . .
C1 Dy1 C1 29.6(3) . 2_556
C1 Dy1 N2 125.58(15) . 2_556
C1 Dy1 N2 111.88(16) 2_556 2_556
C1 Dy1 N2 111.87(16) . .
C1 Dy1 N2 125.58(15) 2_556 .
N2 Dy1 N2 120.85(9) 2_556 .
C1 Dy1 C5 118.20(13) . .
C1 Dy1 C5 95.54(13) 2_556 .
N2 Dy1 C5 91.17(7) 2_556 .
N2 Dy1 C5 71.89(7) . .
C1 Dy1 C5 95.53(13) . 2_556
C1 Dy1 C5 118.19(13) 2_556 2_556
N2 Dy1 C5 71.89(7) 2_556 2_556
N2 Dy1 C5 91.17(7) . 2_556
C5 Dy1 C5 145.78(12) . 2_556
C5 N1 C8 111.8(2) . .
C5 N1 C13 124.2(2) . .
C8 N1 C13 124.1(2) . .
C1 Si1 C2 114.7(3) . .
C1 Si1 C3 109.8(2) . .
C2 Si1 C3 107.9(3) . .
C1 Si1 C4 108.7(3) . .
C2 Si1 C4 108.1(3) . .
C3 Si1 C4 107.3(3) . .
C20 N2 C21 118.22(19) . .
C20 N2 Dy1 113.93(15) . .
C21 N2 Dy1 127.57(14) . .
N1 C5 C6 105.3(2) . .
N1 C5 Dy1 146.09(18) . .
C6 C5 Dy1 108.54(16) . .
C5 C6 C20 122.0(2) . .
C5 C6 C7 109.5(2) . .
C20 C6 C7 128.6(2) . .
C12 C7 C8 119.1(2) . .
C12 C7 C6 135.6(2) . .
C8 C7 C6 105.3(2) . .
C9 C8 N1 130.1(3) . .
C9 C8 C7 121.7(3) . .
N1 C8 C7 108.1(2) . .
C10 C9 C8 117.6(3) . .
C10 C9 H9 121.2 . .
C8 C9 H9 121.2 . .
C9 C10 C11 121.6(3) . .
C9 C10 H10 119.2 . .
C11 C10 H10 119.2 . .
C12 C11 C10 120.7(3) . .
C12 C11 H11 119.7 . .
C10 C11 H11 119.7 . .
C11 C12 C7 119.3(3) . .
C11 C12 H12 120.4 . .
C7 C12 H12 120.4 . .
N1 C13 C14 115.3(2) . .
N1 C13 H13A 108.4 . .
C14 C13 H13A 108.4 . .
N1 C13 H13B 108.4 . .
C14 C13 H13B 108.4 . .
H13A C13 H13B 107.5 . .
C15 C14 C19 117.3(3) . .
C15 C14 C13 123.9(3) . .
C19 C14 C13 118.8(3) . .
C14 C15 C16 121.2(3) . .
C14 C15 H15 119.4 . .
C16 C15 H15 119.4 . .
C17 C16 C15 120.4(4) . .
C17 C16 H16 119.8 . .
C15 C16 H16 119.8 . .
C16 C17 C18 119.2(4) . .
C16 C17 H17 120.4 . .
C18 C17 H17 120.4 . .
C17 C18 C19 120.4(4) . .
C17 C18 H18 119.8 . .
C19 C18 H18 119.8 . .
C18 C19 C14 121.4(4) . .
C18 C19 H19 119.3 . .
C14 C19 H19 119.3 . .
N2 C20 C6 123.5(2) . .
N2 C20 H20 118.3 . .
C6 C20 H20 118.3 . .
C26 C21 C22 122.2(2) . .
C26 C21 N2 118.9(2) . .
C22 C21 N2 118.9(2) . .
C23 C22 C21 116.9(3) . .
C23 C22 C27 121.3(3) . .
C21 C22 C27 121.8(2) . .
C24 C23 C22 121.8(3) . .
C24 C23 H23 119.1 . .
C22 C23 H23 119.1 . .
C23 C24 C25 120.1(3) . .
C23 C24 H24 120.0 . .
C25 C24 H24 120.0 . .
C24 C25 C26 121.4(3) . .
C24 C25 H25 119.3 . .
C26 C25 H25 119.3 . .
C25 C26 C21 117.6(3) . .
C25 C26 C30 121.4(2) . .
C21 C26 C30 121.0(2) . .
C22 C27 C29 111.1(3) . .
C22 C27 C28 112.9(3) . .
C29 C27 C28 109.9(3) . .
C22 C27 H27 107.6 . .
C29 C27 H27 107.6 . .
C28 C27 H27 107.6 . .
C27 C28 H28A 109.5 . .
C27 C28 H28B 109.5 . .
H28A C28 H28B 109.5 . .
C27 C28 H28C 109.5 . .
H28A C28 H28C 109.5 . .
H28B C28 H28C 109.5 . .
C27 C29 H29A 109.5 . .
C27 C29 H29B 109.5 . .
H29A C29 H29B 109.5 . .
C27 C29 H29C 109.5 . .
H29A C29 H29C 109.5 . .
H29B C29 H29C 109.5 . .
C32 C30 C26 111.2(2) . .
C32 C30 C31 111.2(3) . .
C26 C30 C31 113.5(3) . .
C32 C30 H30 106.9 . .
C26 C30 H30 106.9 . .
C31 C30 H30 106.9 . .
C30 C31 H31A 109.5 . .
C30 C31 H31B 109.5 . .
H31A C31 H31B 109.5 . .
C30 C31 H31C 109.5 . .
H31A C31 H31C 109.5 . .
H31B C31 H31C 109.5 . .
C30 C32 H32A 109.5 . .
C30 C32 H32B 109.5 . .
H32A C32 H32B 109.5 . .
C30 C32 H32C 109.5 . .
H32A C32 H32C 109.5 . .
H32B C32 H32C 109.5 . .

loop_
_geom_bond_atom_site_label_1
_geom_bond_atom_site_label_2
_geom_bond_distance
_geom_bond_site_symmetry_2
C1 Si1 1.819(5) .
C1 Dy1 2.360(5) .
C1 H1A 0.9700 .
C1 H1B 0.9700 .
Dy1 C1 2.360(5) 2_556
Dy1 N2 2.4209(19) 2_556
Dy1 N2 2.4209(19) .
Dy1 C5 2.489(3) .
Dy1 C5 2.489(2) 2_556
N1 C5 1.370(3) .
N1 C8 1.391(3) .
N1 C13 1.454(3) .
Si1 C2 1.844(5) .
Si1 C3 1.874(5) .
Si1 C4 1.882(5) .
C2 H2A 0.9600 .
C2 H2B 0.9600 .
C2 H2C 0.9600 .
N2 C20 1.295(3) .
N2 C21 1.435(3) .
C3 H3A 0.9600 .
C3 H3B 0.9600 .
C3 H3C 0.9600 .
C4 H4A 0.9600 .
C4 H4B 0.9600 .
C4 H4C 0.9600 .
C5 C6 1.413(3) .
C6 C20 1.418(3) .
C6 C7 1.447(3) .
C7 C12 1.394(4) .
C7 C8 1.396(4) .
C8 C9 1.394(4) .
C9 C10 1.374(4) .
C9 H9 0.9300 .
C10 C11 1.387(4) .
C10 H10 0.9300 .
C11 C12 1.376(4) .
C11 H11 0.9300 .
C12 H12 0.9300 .
C13 C14 1.509(4) .
C13 H13A 0.9700 .
C13 H13B 0.9700 .
C14 C15 1.369(4) .
C14 C19 1.387(4) .
C15 C16 1.386(5) .
C15 H15 0.9300 .
C16 C17 1.362(6) .
C16 H16 0.9300 .
C17 C18 1.366(6) .
C17 H17 0.9300 .
C18 C19 1.370(5) .
C18 H18 0.9300 .
C19 H19 0.9300 .
C20 H20 0.9300 .
C21 C26 1.396(3) .
C21 C22 1.402(3) .
C22 C23 1.396(4) .
C22 C27 1.513(4) .
C23 C24 1.367(5) .
C23 H23 0.9300 .
C24 C25 1.370(5) .
C24 H24 0.9300 .
C25 C26 1.391(4) .
C25 H25 0.9300 .
C26 C30 1.514(4) .
C27 C29 1.530(4) .
C27 C28 1.537(4) .
C27 H27 0.9800 .
C28 H28A 0.9600 .
C28 H28B 0.9600 .
C28 H28C 0.9600 .
C29 H29A 0.9600 .
C29 H29B 0.9600 .
C29 H29C 0.9600 .
C30 C32 1.504(4) .
C30 C31 1.517(4) .
C30 H30 0.9800 .
C31 H31A 0.9600 .
C31 H31B 0.9600 .
C31 H31C 0.9600 .
C32 H32A 0.9600 .
C32 H32B 0.9600 .
C32 H32C 0.9600 .

loop_
_geom_torsion_atom_site_label_1
_geom_torsion_atom_site_label_2
_geom_torsion_atom_site_label_3
_geom_torsion_atom_site_label_4
_geom_torsion
_geom_torsion_site_symmetry_1
_geom_torsion_site_symmetry_4
Si1 C1 Dy1 C1 39.2(3) . 2_556
Si1 C1 Dy1 N2 109.8(3) . 2_556
Si1 C1 Dy1 N2 -85.0(3) . .
Si1 C1 Dy1 C5 -4.5(4) . .
Si1 C1 Dy1 C5 -178.5(3) . 2_556
Dy1 C1 Si1 C2 168.6(3) . .
Dy1 C1 Si1 C3 46.9(4) . .
Dy1 C1 Si1 C4 -70.2(4) . .
C1 Dy1 N2 C20 117.52(19) . .
C1 Dy1 N2 C20 87.4(2) 2_556 .
N2 Dy1 N2 C20 -76.52(15) 2_556 .
C5 Dy1 N2 C20 3.67(16) . .
C5 Dy1 N2 C20 -146.04(17) 2_556 .
C1 Dy1 N2 C21 -68.8(2) . .
C1 Dy1 N2 C21 -98.9(2) 2_556 .
N2 Dy1 N2 C21 97.15(18) 2_556 .
C5 Dy1 N2 C21 177.35(19) . .
C5 Dy1 N2 C21 27.63(18) 2_556 .
C8 N1 C5 C6 -0.3(3) . .
C13 N1 C5 C6 179.7(2) . .
C8 N1 C5 Dy1 177.2(2) . .
C13 N1 C5 Dy1 -2.8(5) . .
C1 Dy1 C5 N1 73.4(4) . .
C1 Dy1 C5 N1 53.3(4) 2_556 .
N2 Dy1 C5 N1 -58.8(3) 2_556 .
N2 Dy1 C5 N1 179.0(3) . .
C5 Dy1 C5 N1 -117.3(3) 2_556 .
C1 Dy1 C5 C6 -109.1(2) . .
C1 Dy1 C5 C6 -129.2(2) 2_556 .
N2 Dy1 C5 C6 118.69(16) 2_556 .
N2 Dy1 C5 C6 -3.51(15) . .
C5 Dy1 C5 C6 60.21(16) 2_556 .
N1 C5 C6 C20 -178.0(2) . .
Dy1 C5 C6 C20 3.5(3) . .
N1 C5 C6 C7 1.0(3) . .
Dy1 C5 C6 C7 -177.56(15) . .
C5 C6 C7 C12 177.8(3) . .
C20 C6 C7 C12 -3.3(5) . .
C5 C6 C7 C8 -1.3(3) . .
C20 C6 C7 C8 177.6(2) . .
C5 N1 C8 C9 179.2(3) . .
C13 N1 C8 C9 -0.8(4) . .
C5 N1 C8 C7 -0.5(3) . .
C13 N1 C8 C7 179.5(2) . .
C12 C7 C8 C9 2.0(4) . .
C6 C7 C8 C9 -178.7(2) . .
C12 C7 C8 N1 -178.2(2) . .
C6 C7 C8 N1 1.1(3) . .
N1 C8 C9 C10 178.7(3) . .
C7 C8 C9 C10 -1.5(4) . .
C8 C9 C10 C11 0.1(4) . .
C9 C10 C11 C12 0.9(5) . .
C10 C11 C12 C7 -0.4(4) . .
C8 C7 C12 C11 -1.0(4) . .
C6 C7 C12 C11 180.0(3) . .
C5 N1 C13 C14 -100.7(3) . .
C8 N1 C13 C14 79.3(3) . .
N1 C13 C14 C15 -2.6(4) . .
N1 C13 C14 C19 177.1(3) . .
C19 C14 C15 C16 1.2(5) . .
C13 C14 C15 C16 -179.1(3) . .
C14 C15 C16 C17 -1.0(5) . .
C15 C16 C17 C18 0.1(6) . .
C16 C17 C18 C19 0.5(6) . .
C17 C18 C19 C14 -0.3(6) . .
C15 C14 C19 C18 -0.5(5) . .
C13 C14 C19 C18 179.7(3) . .
C21 N2 C20 C6 -177.7(2) . .
Dy1 N2 C20 C6 -3.4(3) . .
C5 C6 C20 N2 -0.2(4) . .
C7 C6 C20 N2 -179.0(2) . .
C20 N2 C21 C26 -98.3(3) . .
Dy1 N2 C21 C26 88.2(2) . .
C20 N2 C21 C22 83.5(3) . .
Dy1 N2 C21 C22 -89.9(2) . .
C26 C21 C22 C23 1.4(4) . .
N2 C21 C22 C23 179.5(2) . .
C26 C21 C22 C27 -178.8(2) . .
N2 C21 C22 C27 -0.7(3) . .
C21 C22 C23 C24 -0.3(4) . .
C27 C22 C23 C24 179.8(3) . .
C22 C23 C24 C25 -0.6(5) . .
C23 C24 C25 C26 0.4(5) . .
C24 C25 C26 C21 0.6(4) . .
C24 C25 C26 C30 179.3(3) . .
C22 C21 C26 C25 -1.6(4) . .
N2 C21 C26 C25 -179.6(2) . .
C22 C21 C26 C30 179.7(2) . .
N2 C21 C26 C30 1.6(3) . .
C23 C22 C27 C29 83.1(3) . .
C21 C22 C27 C29 -96.8(3) . .
C23 C22 C27 C28 -41.0(4) . .
C21 C22 C27 C28 139.2(3) . .
C25 C26 C30 C32 -86.8(4) . .
C21 C26 C30 C32 91.9(3) . .
C25 C26 C30 C31 39.5(4) . .
C21 C26 C30 C31 -141.9(3) . .
